data_1502975
loop_
_publ_author_name
'Suzuki, Mitsuharu'
'Comito, Angelo'
'Khan, Saeed I.'
'Rubin, Yves'

_publ_section_title
;
 Nanochannel array within a multilayered network of a planarized
 dehydro[24]annulene.
;
_journal_issue 10
_journal_name_full 'Organic letters'
_journal_page_first 2346
_journal_page_last 2349
_journal_paper_doi 10.1021/ol1006967
_journal_volume 12
_journal_year 2010
_chemical_formula_moiety 'C24 H8'
_chemical_formula_sum 'C24 H8'
_chemical_formula_weight 296.30
_chemical_name_systematic
; 
 ? 
;
_space_group_IT_number 36
_symmetry_cell_setting orthorhombic
_symmetry_space_group_name_Hall 'C 2c -2c'
_symmetry_space_group_name_H-M 'C c m 21'
_atom_sites_solution_hydrogens geom
_atom_sites_solution_primary direct
_atom_sites_solution_secondary difmap
_audit_creation_method SHELXL-97
_cell_angle_alpha 90.00
_cell_angle_beta 90.00
_cell_angle_gamma 90.00
_cell_formula_units_Z 4
_cell_length_a 8.276(8)
_cell_length_b 20.80(2)
_cell_length_c 9.536(9)
_cell_measurement_reflns_used 27
_cell_measurement_temperature 156(2)
_cell_measurement_theta_max 12
_cell_measurement_theta_min 4
_cell_volume 1642(3)
_computing_cell_refinement 'Least (UCLA Package)'
_computing_data_collection 'Collect (UCLA Package)'
_computing_data_reduction 'Reduce (UCLA Package)'
_computing_structure_refinement 'SHELXL-97 (Sheldrick, 1997)'
_computing_structure_solution 'SHELXS-97 (Sheldrick, 1990)'
_diffrn_ambient_temperature 156(2)
_diffrn_measured_fraction_theta_full 0.999
_diffrn_measured_fraction_theta_max 0.999
_diffrn_measurement_device_type 'Picker (Crystal Logic)'
_diffrn_measurement_method 'profile data from \q/2\q scans'
_diffrn_radiation_monochromator graphite
_diffrn_radiation_source 'fine-focus sealed tube'
_diffrn_radiation_type MoK\a
_diffrn_radiation_wavelength 0.71073
_diffrn_reflns_av_R_equivalents 0.0000
_diffrn_reflns_av_sigmaI/netI 0.0783
_diffrn_reflns_limit_h_max 11
_diffrn_reflns_limit_h_min 0
_diffrn_reflns_limit_k_max 29
_diffrn_reflns_limit_k_min 0
_diffrn_reflns_limit_l_max 13
_diffrn_reflns_limit_l_min 0
_diffrn_reflns_number 1382
_diffrn_reflns_theta_full 29.99
_diffrn_reflns_theta_max 29.99
_diffrn_reflns_theta_min 1.96
_diffrn_standards_decay_% -0.1
_diffrn_standards_interval_count 97
_diffrn_standards_number 3
_exptl_absorpt_coefficient_mu 0.068
_exptl_absorpt_correction_type none
_exptl_crystal_colour yellow
_exptl_crystal_density_diffrn 1.199
_exptl_crystal_density_method 'not measured'
_exptl_crystal_description plate
_exptl_crystal_F_000 608
_exptl_crystal_size_max .40
_exptl_crystal_size_mid .30
_exptl_crystal_size_min .20
_refine_diff_density_max 0.205
_refine_diff_density_min -0.184
_refine_diff_density_rms 0.041
_refine_ls_abs_structure_details 'Flack H D (1983), Acta Cryst. A39, 876-881'
_refine_ls_extinction_method none
_refine_ls_goodness_of_fit_ref 1.025
_refine_ls_hydrogen_treatment mixed
_refine_ls_matrix_type full
_refine_ls_number_parameters 126
_refine_ls_number_reflns 1300
_refine_ls_number_restraints 1
_refine_ls_restrained_S_all 1.025
_refine_ls_R_factor_all 0.0874
_refine_ls_R_factor_gt 0.0434
_refine_ls_shift/su_max 0.000
_refine_ls_shift/su_mean 0.000
_refine_ls_structure_factor_coef Fsqd
_refine_ls_weighting_details 'calc w=1/[\s^2^(Fo^2^)+(0.0000P)^2^+0.2620P] where P=(Fo^2^+2Fc^2^)/3'
_refine_ls_weighting_scheme calc
_refine_ls_wR_factor_gt 0.0883
_refine_ls_wR_factor_ref 0.1049
_reflns_number_gt 845
_reflns_number_total 1300
_reflns_threshold_expression >2sigma(I)
_cod_data_source_file ol1006967_si_001.cif
_cod_data_source_block 1a
_cod_original_cell_volume 1641(3)
_cod_original_sg_symbol_Hall 'C 2c -2c '
_cod_original_sg_symbol_H-M Ccm2(1)
_cod_database_code 1502975

loop_
_symmetry_equiv_pos_as_xyz
'x, y, z'
'-x, -y, z+1/2'
'-x, y, z+1/2'
'x, -y, z'
'x+1/2, y+1/2, z'
'-x+1/2, -y+1/2, z+1/2'
'-x+1/2, y+1/2, z+1/2'
'x+1/2, -y+1/2, z'

loop_
_atom_site_label
_atom_site_type_symbol
_atom_site_fract_x
_atom_site_fract_y
_atom_site_fract_z
_atom_site_U_iso_or_equiv
_atom_site_adp_type
_atom_site_occupancy
_atom_site_symmetry_multiplicity
_atom_site_calc_flag
C1 C 0.1212(3) 0.46756(12) 0.7088(3) 0.0335(6) Uani 1 1 d
C2 C 0.1208(3) 0.42883(12) 0.5878(3) 0.0336(6) Uani 1 1 d
C3 C 0.1186(3) 0.39289(12) 0.4884(3) 0.0331(6) Uani 1 1 d
C4 C 0.1130(3) 0.35066(12) 0.3774(3) 0.0324(6) Uani 1 1 d
C5 C 0.1050(3) 0.31230(12) 0.2836(3) 0.0314(6) Uani 1 1 d
C6 C 0.0880(3) 0.26346(13) 0.1813(3) 0.0334(6) Uani 1 1 d
C7 C 0.1572(3) 0.26359(13) 0.0552(3) 0.0332(6) Uani 1 1 d
C8 C 0.2593(3) 0.31264(12) 0.0007(3) 0.0322(6) Uani 1 1 d
C9 C 0.3454(3) 0.35124(11) -0.0544(3) 0.0327(6) Uani 1 1 d
C10 C 0.4457(3) 0.39321(11) -0.1232(4) 0.0326(6) Uani 1 1 d
C11 C 0.5322(3) 0.42900(11) -0.1886(3) 0.0350(7) Uani 1 1 d
C12 C 0.6389(3) 0.46753(12) -0.2671(3) 0.0342(6) Uani 1 1 d
H1 H 0.122(3) 0.4449(12) 0.799(3) 0.031(8) Uiso 1 1 d
H6 H 0.020(4) 0.2259(11) 0.208(3) 0.047(8) Uiso 1 1 d
H7 H 0.142(3) 0.2251(12) -0.004(3) 0.036(7) Uiso 1 1 d
H12 H 0.717(3) 0.4446(12) -0.332(3) 0.044(8) Uiso 1 1 d

loop_
_atom_site_aniso_label
_atom_site_aniso_U_11
_atom_site_aniso_U_22
_atom_site_aniso_U_33
_atom_site_aniso_U_23
_atom_site_aniso_U_13
_atom_site_aniso_U_12
C1 0.0334(14) 0.0390(13) 0.0281(14) 0.0022(13) 0.0002(12) 0.0002(12)
C2 0.0364(14) 0.0274(12) 0.0368(15) 0.0070(11) 0.0026(14) -0.0011(12)
C3 0.0342(14) 0.0279(12) 0.0373(15) 0.0061(12) -0.0002(13) -0.0019(11)
C4 0.0328(13) 0.0279(12) 0.0366(14) 0.0064(12) -0.0001(14) -0.0022(11)
C5 0.0326(14) 0.0297(12) 0.0319(13) 0.0079(11) 0.0008(12) -0.0017(11)
C6 0.0347(14) 0.0281(13) 0.0374(15) 0.0051(12) -0.0035(13) -0.0016(11)
C7 0.0321(14) 0.0284(13) 0.0392(16) -0.0019(13) -0.0036(13) 0.0016(11)
C8 0.0305(12) 0.0309(12) 0.0351(13) -0.0047(12) -0.0023(12) 0.0052(11)
C9 0.0329(13) 0.0262(12) 0.0389(15) -0.0010(12) -0.0019(12) 0.0053(10)
C10 0.0327(13) 0.0266(11) 0.0386(13) -0.0027(13) -0.0035(13) 0.0043(11)
C11 0.0351(15) 0.0275(11) 0.0425(17) -0.0027(12) -0.0001(13) 0.0028(11)
C12 0.0325(14) 0.0327(13) 0.0374(15) -0.0007(13) 0.0047(13) 0.0025(11)

loop_
_atom_type_symbol
_atom_type_description
_atom_type_scat_dispersion_real
_atom_type_scat_dispersion_imag
_atom_type_scat_source
C C 0.0033 0.0016 'International Tables Vol C Tables 4.2.6.8 and 6.1.1.4'
H H 0.0000 0.0000 'International Tables Vol C Tables 4.2.6.8 and 6.1.1.4'

loop_
_geom_angle_atom_site_label_1
_geom_angle_atom_site_label_2
_geom_angle_atom_site_label_3
_geom_angle
_geom_angle_site_symmetry_1
C1 C1 C2 124.92(15) 4_565
C1 C1 H1 118.6(16) 4_565
C2 C1 H1 116.4(16) .
C3 C2 C1 176.6(3) .
C2 C3 C4 178.2(3) .
C5 C4 C3 177.6(3) .
C4 C5 C6 174.9(3) .
C7 C6 C5 125.3(3) .
C7 C6 H6 118.2(18) .
C5 C6 H6 116.5(18) .
C6 C7 C8 125.9(3) .
C6 C7 H7 117.3(16) .
C8 C7 H7 116.7(16) .
C9 C8 C7 175.0(3) .
C8 C9 C10 177.0(3) .
C11 C10 C9 177.4(3) .
C10 C11 C12 176.5(3) .
C12 C12 C11 124.69(14) 4_565
C12 C12 H12 118.0(15) 4_565
C11 C12 H12 117.3(15) .

loop_
_geom_bond_atom_site_label_1
_geom_bond_atom_site_label_2
_geom_bond_distance
_geom_bond_site_symmetry_2
C1 C1 1.349(5) 4_565
C1 C2 1.407(4) .
C1 H1 0.98(3) .
C2 C3 1.207(4) .
C3 C4 1.376(4) .
C4 C5 1.201(4) .
C5 C6 1.415(4) .
C6 C7 1.332(4) .
C6 H6 1.00(3) .
C7 C8 1.423(4) .
C7 H7 0.99(3) .
C8 C9 1.195(4) .
C9 C10 1.372(4) .
C10 C11 1.206(4) .
C11 C12 1.408(4) .
C12 C12 1.351(5) 4_565
C12 H12 1.02(3) .

loop_
_geom_torsion_atom_site_label_1
_geom_torsion_atom_site_label_2
_geom_torsion_atom_site_label_3
_geom_torsion_atom_site_label_4
_geom_torsion
_geom_torsion_site_symmetry_1
_geom_torsion_site_symmetry_4
C1 C1 C2 C3 -167(5) 4_565 .
C1 C2 C3 C4 23(14) . .
C2 C3 C4 C5 -4(15) . .
C3 C4 C5 C6 -1(10) . .
C4 C5 C6 C7 -173(3) . .
C5 C6 C7 C8 -0.4(4) . .
C6 C7 C8 C9 -177(3) . .
C7 C8 C9 C10 -13(8) . .
C8 C9 C10 C11 30(10) . .
C9 C10 C11 C12 -67(9) . .
C10 C11 C12 C12 -169(5) . 4_565
